data_7227420
loop_
_publ_author_name
'Saito, Eiji'
'Ako, Takumi'
'Kobori, Yasuhiro'
'Tsuda, Akihiko'

_publ_section_title
;
 Switching of the \p-electronic conjugations in the reduction of a
 dithienylethene-fused p-benzoquinone
;
_journal_issue 5
_journal_name_full 'RSC Adv.'
_journal_page_first 2403
_journal_paper_doi 10.1039/C6RA27001H
_journal_volume 7
_journal_year 2017
_chemical_formula_sum 'C20 H20 O2 S2'
_chemical_formula_weight 356.48
_chemical_name_common DTQopen
_chemical_name_systematic
; 
 2,3-Bis(2,5-dimethylthiophen-3-yl)-5,6-dimethylbenzoquinone 
;
_space_group_IT_number 14
_symmetry_cell_setting monoclinic
_symmetry_space_group_name_Hall '-P 2ybc'
_symmetry_space_group_name_H-M 'P 1 21/c 1'
_atom_sites_solution_hydrogens geom
_atom_sites_solution_primary direct
_atom_sites_solution_secondary difmap
_audit_creation_method SHELXL-97
_audit_update_record
;
2016-10-05 deposited with the CCDC.
2016-12-15 downloaded from the CCDC.
;
_cell_angle_alpha 90.00
_cell_angle_beta 90.450(2)
_cell_angle_gamma 90.00
_cell_formula_units_Z 4
_cell_length_a 8.8493(14)
_cell_length_b 11.2288(18)
_cell_length_c 18.574(3)
_cell_measurement_reflns_used 4704
_cell_measurement_temperature 296(2)
_cell_measurement_theta_max 27.548
_cell_measurement_theta_min 2.847
_cell_volume 1845.6(5)
_computing_cell_refinement 'APEXII (Bruker AXS, 2006)'
_computing_data_collection 'APEXII (Bruker AXS, 2006)'
_computing_data_reduction 'SAINT (Bruker AXS, 2004)'
_computing_molecular_graphics 'Bruker XSHELL ver. 6.31'
_computing_publication_material 'Bruker XSHELL ver. 6.31'
_computing_structure_refinement 'SHELXL-97 (Sheldrick, 2008)'
_computing_structure_solution 'SHELXS-97 (Sheldrick, 2008)'
_diffrn_ambient_temperature 296(2)
_diffrn_measured_fraction_theta_full 0.987
_diffrn_measured_fraction_theta_max 0.987
_diffrn_measurement_device_type 'Bruker APEXII CCD area detector'
_diffrn_measurement_method 'phi and omega scans'
_diffrn_radiation_monochromator 'Bruker Helios multilayer confocal mirror'
_diffrn_radiation_source 'Bruker TXS fine-focus rotating anode'
_diffrn_radiation_type MoK\a
_diffrn_radiation_wavelength 0.71073
_diffrn_reflns_av_R_equivalents 0.0216
_diffrn_reflns_av_sigmaI/netI 0.0228
_diffrn_reflns_limit_h_max 8
_diffrn_reflns_limit_h_min -11
_diffrn_reflns_limit_k_max 12
_diffrn_reflns_limit_k_min -14
_diffrn_reflns_limit_l_max 21
_diffrn_reflns_limit_l_min -24
_diffrn_reflns_number 10339
_diffrn_reflns_theta_full 27.62
_diffrn_reflns_theta_max 27.62
_diffrn_reflns_theta_min 2.12
_exptl_absorpt_coefficient_mu 0.297
_exptl_absorpt_correction_T_max 0.971
_exptl_absorpt_correction_T_min 0.965
_exptl_absorpt_correction_type empirical
_exptl_absorpt_process_details 'program SADABS ver. 2.03(Sheldrick)'
_exptl_crystal_colour red
_exptl_crystal_density_diffrn 1.283
_exptl_crystal_density_method 'not measured'
_exptl_crystal_description prism
_exptl_crystal_F_000 752
_exptl_crystal_size_max 0.2
_exptl_crystal_size_mid 0.1
_exptl_crystal_size_min 0.1
_refine_diff_density_max 0.353
_refine_diff_density_min -0.270
_refine_diff_density_rms 0.040
_refine_ls_extinction_method none
_refine_ls_goodness_of_fit_ref 0.883
_refine_ls_hydrogen_treatment mixed
_refine_ls_matrix_type full
_refine_ls_number_parameters 297
_refine_ls_number_reflns 4245
_refine_ls_number_restraints 0
_refine_ls_restrained_S_all 0.883
_refine_ls_R_factor_all 0.0592
_refine_ls_R_factor_gt 0.0439
_refine_ls_shift/su_max 0.000
_refine_ls_shift/su_mean 0.000
_refine_ls_structure_factor_coef Fsqd
_refine_ls_weighting_details 'calc w=1/[\s^2^(Fo^2^)+(0.1000P)^2^+0.4875P] where P=(Fo^2^+2Fc^2^)/3'
_refine_ls_weighting_scheme calc
_refine_ls_wR_factor_gt 0.1321
_refine_ls_wR_factor_ref 0.1500
_reflns_number_gt 3205
_reflns_number_total 4245
_reflns_threshold_expression >2sigma(I)
_cod_data_source_file c6ra27001h2.cif
_cod_data_source_block DTQ_open_0ma
_cod_depositor_comments
;
The following automatic conversions were performed:

'_symmetry_cell_setting' value 'Monoclinic' changed to 'monoclinic'
according to
/usr/data/users/saulius/crontab/automatic-downloads/rss-feeds/RSC/lib/dictionaries/cif_core.dic
dictionary named 'cif_core.dic' version 2.4.2 from 2011-04-26.

Automatic conversion script
Id: cif_fix_values 4268 2015-11-12 08:31:59Z antanas 
;
_cod_original_sg_symbol_H-M P2(1)/c
_cod_database_code 7227420

loop_
_symmetry_equiv_pos_as_xyz
'x, y, z'
'-x, y+1/2, -z+1/2'
'-x, -y, -z'
'x, -y-1/2, z-1/2'

loop_
_atom_site_label
_atom_site_type_symbol
_atom_site_fract_x
_atom_site_fract_y
_atom_site_fract_z
_atom_site_U_iso_or_equiv
_atom_site_adp_type
_atom_site_occupancy
_atom_site_symmetry_multiplicity
_atom_site_calc_flag
C1 C -0.1449(4) 0.2015(4) 0.05658(16) 0.0964(9) Uani 1 1 d
C2 C -0.0348(2) 0.1616(2) 0.11365(11) 0.0699(6) Uani 1 1 d
C3 C 0.2428(4) -0.0536(3) 0.2198(2) 0.0886(8) Uani 1 1 d
C4 C 0.1426(2) 0.04307(18) 0.19139(12) 0.0643(5) Uani 1 1 d
C5 C 0.1231(2) 0.15735(16) 0.21516(10) 0.0542(4) Uani 1 1 d
C6 C 0.0233(2) 0.2249(2) 0.16991(10) 0.0593(5) Uani 1 1 d
C7 C 0.18773(18) 0.20556(16) 0.28308(10) 0.0505(4) Uani 1 1 d
C8 C 0.27192(18) 0.30607(15) 0.28716(9) 0.0480(4) Uani 1 1 d
C9 C 0.32747(19) 0.37169(15) 0.22311(9) 0.0497(4) Uani 1 1 d
C10 C 0.2787(2) 0.48876(16) 0.20325(11) 0.0566(4) Uani 1 1 d
C11 C 0.3525(2) 0.53336(17) 0.14554(11) 0.0615(5) Uani 1 1 d
C12 C 0.3277(4) 0.6503(2) 0.10807(18) 0.0853(8) Uani 1 1 d
C13 C 0.4396(2) 0.32959(17) 0.18047(10) 0.0570(4) Uani 1 1 d
C14 C 0.5224(3) 0.2135(2) 0.18529(16) 0.0781(7) Uani 1 1 d
C15 C 0.3197(2) 0.35406(15) 0.35826(10) 0.0526(4) Uani 1 1 d
C16 C 0.2831(2) 0.28860(17) 0.42551(10) 0.0559(4) Uani 1 1 d
C17 C 0.2041(2) 0.18697(17) 0.42171(10) 0.0574(4) Uani 1 1 d
C18 C 0.1485(2) 0.14240(17) 0.35145(11) 0.0579(4) Uani 1 1 d
C19 C 0.1645(4) 0.1114(3) 0.48545(16) 0.0834(7) Uani 1 1 d
C20 C 0.3436(4) 0.3428(3) 0.49384(14) 0.0822(7) Uani 1 1 d
H1 H 0.303(4) 0.307(3) 0.5328(19) 0.120(11) Uiso 1 1 d
H2 H 0.440(5) 0.357(4) 0.496(2) 0.149(16) Uiso 1 1 d
H3 H 0.310(5) 0.427(4) 0.500(2) 0.151(15) Uiso 1 1 d
H4 H 0.171(4) 0.142(3) 0.531(2) 0.131(13) Uiso 1 1 d
H5 H 0.210(5) 0.033(4) 0.479(2) 0.143(15) Uiso 1 1 d
H6 H 0.064(5) 0.091(4) 0.488(2) 0.138(13) Uiso 1 1 d
H7 H 0.230(5) 0.678(3) 0.118(2) 0.133(14) Uiso 1 1 d
H8 H 0.402(4) 0.710(4) 0.118(2) 0.140(13) Uiso 1 1 d
H9 H 0.325(4) 0.641(3) 0.061(2) 0.125(13) Uiso 1 1 d
H10 H 0.637(4) 0.225(3) 0.1825(19) 0.128(11) Uiso 1 1 d
H11 H 0.501(4) 0.173(3) 0.2312(18) 0.109(9) Uiso 1 1 d
H12 H 0.475(4) 0.153(3) 0.156(2) 0.136(13) Uiso 1 1 d
H13 H 0.192(2) 0.5432(17) 0.2318(10) 0.052(5) Uiso 1 1 d
H14 H -0.101(4) 0.206(3) 0.007(2) 0.131(12) Uiso 1 1 d
H15 H -0.166(4) 0.283(4) 0.064(2) 0.135(14) Uiso 1 1 d
H16 H -0.241(5) 0.158(4) 0.056(2) 0.167(17) Uiso 1 1 d
H17 H 0.329(5) -0.068(4) 0.185(2) 0.151(15) Uiso 1 1 d
H18 H 0.298(5) -0.029(4) 0.264(2) 0.141(14) Uiso 1 1 d
H19 H 0.187(4) -0.124(4) 0.224(2) 0.142(13) Uiso 1 1 d
H20 H -0.001(2) 0.3103(19) 0.1805(10) 0.051(5) Uiso 1 1 d
O1 O 0.0684(2) 0.05297(16) 0.34933(10) 0.0899(6) Uani 1 1 d
O2 O 0.3925(2) 0.44562(14) 0.36169(9) 0.0788(5) Uani 1 1 d
S1 S 0.48563(7) 0.43370(5) 0.11577(3) 0.0699(2) Uani 1 1 d
S2 S 0.03519(7) 0.01904(6) 0.11460(3) 0.0767(2) Uani 1 1 d

loop_
_atom_site_aniso_label
_atom_site_aniso_U_11
_atom_site_aniso_U_22
_atom_site_aniso_U_33
_atom_site_aniso_U_23
_atom_site_aniso_U_13
_atom_site_aniso_U_12
C1 0.0886(18) 0.134(3) 0.0660(15) 0.0006(16) -0.0159(13) -0.0017(19)
C2 0.0629(11) 0.0894(16) 0.0573(11) -0.0029(10) 0.0024(9) -0.0083(11)
C3 0.0924(19) 0.0571(14) 0.116(2) -0.0022(14) 0.0026(18) 0.0085(13)
C4 0.0602(11) 0.0556(11) 0.0771(13) -0.0078(9) 0.0050(9) -0.0068(9)
C5 0.0512(9) 0.0511(10) 0.0604(10) -0.0030(8) 0.0031(7) -0.0055(7)
C6 0.0581(10) 0.0608(12) 0.0591(11) -0.0006(9) 0.0013(8) 0.0001(8)
C7 0.0447(8) 0.0468(9) 0.0601(10) 0.0007(7) 0.0015(7) -0.0015(7)
C8 0.0456(8) 0.0433(8) 0.0550(9) 0.0020(7) 0.0008(7) 0.0009(6)
C9 0.0516(9) 0.0437(9) 0.0536(9) 0.0020(7) -0.0032(7) -0.0048(7)
C10 0.0606(10) 0.0440(9) 0.0652(11) 0.0015(8) -0.0056(8) -0.0009(8)
C11 0.0764(12) 0.0476(9) 0.0604(11) 0.0068(8) -0.0142(9) -0.0091(9)
C12 0.113(2) 0.0569(13) 0.0862(18) 0.0201(12) -0.0157(16) -0.0077(14)
C13 0.0629(10) 0.0537(10) 0.0543(10) 0.0048(8) 0.0015(8) 0.0026(8)
C14 0.0860(16) 0.0706(15) 0.0780(15) 0.0108(12) 0.0166(12) 0.0235(13)
C15 0.0525(9) 0.0463(9) 0.0591(10) -0.0001(7) 0.0018(7) -0.0024(7)
C16 0.0588(10) 0.0550(10) 0.0540(10) -0.0013(8) 0.0051(7) 0.0025(8)
C17 0.0541(9) 0.0576(11) 0.0607(10) 0.0064(8) 0.0066(8) 0.0000(8)
C18 0.0500(9) 0.0553(10) 0.0685(11) 0.0059(8) 0.0011(8) -0.0086(8)
C19 0.0980(19) 0.0832(18) 0.0692(15) 0.0176(14) 0.0127(13) -0.0160(15)
C20 0.109(2) 0.0810(17) 0.0571(13) -0.0058(11) 0.0007(13) -0.0154(15)
O1 0.0940(11) 0.0892(12) 0.0865(11) 0.0149(9) -0.0051(9) -0.0480(10)
O2 0.1019(12) 0.0655(9) 0.0688(9) -0.0005(7) -0.0047(8) -0.0331(8)
S1 0.0789(4) 0.0742(4) 0.0566(3) 0.0136(2) 0.0072(2) -0.0001(3)
S2 0.0790(4) 0.0757(4) 0.0754(4) -0.0213(3) 0.0031(3) -0.0153(3)

loop_
_atom_type_symbol
_atom_type_description
_atom_type_scat_dispersion_real
_atom_type_scat_dispersion_imag
_atom_type_scat_source
C C 0.0033 0.0016 'International Tables Vol C Tables 4.2.6.8 and 6.1.1.4'
H H 0.0000 0.0000 'International Tables Vol C Tables 4.2.6.8 and 6.1.1.4'
O O 0.0106 0.0060 'International Tables Vol C Tables 4.2.6.8 and 6.1.1.4'
S S 0.1246 0.1234 'International Tables Vol C Tables 4.2.6.8 and 6.1.1.4'

loop_
_geom_angle_atom_site_label_1
_geom_angle_atom_site_label_2
_geom_angle_atom_site_label_3
_geom_angle
C6 C2 C1 128.7(3)
C6 C2 S2 110.18(17)
C1 C2 S2 121.1(2)
C5 C4 C3 130.0(2)
C5 C4 S2 110.04(16)
C3 C4 S2 119.89(19)
C4 C5 C6 112.71(18)
C4 C5 C7 124.61(18)
C6 C5 C7 122.54(17)
C2 C6 C5 113.7(2)
C8 C7 C5 124.06(16)
C8 C7 C18 118.57(16)
C5 C7 C18 117.25(15)
C7 C8 C15 120.34(16)
C7 C8 C9 123.61(16)
C15 C8 C9 116.00(14)
C13 C9 C10 112.90(16)
C13 C9 C8 122.79(16)
C10 C9 C8 124.11(16)
C11 C10 C9 113.40(18)
C10 C11 C12 128.3(2)
C10 C11 S1 110.45(14)
C12 C11 S1 121.2(2)
C9 C13 C14 128.83(18)
C9 C13 S1 110.32(14)
C14 C13 S1 120.82(16)
O2 C15 C8 120.08(17)
O2 C15 C16 119.56(17)
C8 C15 C16 120.34(15)
C17 C16 C15 119.59(17)
C17 C16 C20 124.9(2)
C15 C16 C20 115.48(19)
C16 C17 C18 120.32(17)
C16 C17 C19 124.4(2)
C18 C17 C19 115.26(19)
O1 C18 C17 119.50(18)
O1 C18 C7 119.80(18)
C17 C18 C7 120.69(15)
C11 S1 C13 92.91(9)
C2 S2 C4 93.38(10)

loop_
_geom_bond_atom_site_label_1
_geom_bond_atom_site_label_2
_geom_bond_distance
C1 C2 1.502(4)
C2 C6 1.361(3)
C2 S2 1.717(3)
C3 C4 1.495(4)
C4 C5 1.368(3)
C4 S2 1.729(2)
C5 C6 1.432(3)
C5 C7 1.483(3)
C7 C8 1.354(2)
C7 C18 1.498(3)
C8 C15 1.485(3)
C8 C9 1.486(2)
C9 C13 1.359(3)
C9 C10 1.431(3)
C10 C11 1.355(3)
C11 C12 1.502(3)
C11 S1 1.719(2)
C13 C14 1.498(3)
C13 S1 1.7275(19)
C15 O2 1.214(2)
C15 C16 1.488(3)
C16 C17 1.340(3)
C16 C20 1.503(3)
C17 C18 1.478(3)
C17 C19 1.501(3)
C18 O1 1.229(2)
